data_4311999
loop_
_publ_author_name
'Shirley Hino'
'Marilyn Olmstead'
'Andrew D. Phillips'
'Robert J. Wright'
'Philip P. Power'

_publ_section_title
;
 Terphenyl Ligand Stabilized Lead(II) Derivatives: Steric Effects and
 Lead-Lead Bonding in Diplumbenes
;
_journal_name_full 'Inorganic Chemistry'
_journal_page_first 7346
_journal_page_last 7352
_journal_paper_doi 10.1021/ic049174y
_journal_volume 43
_journal_year 2004
_chemical_formula_moiety 'C62 H80 Pb2'
_chemical_formula_sum 'C62 H80 Pb2'
_chemical_formula_weight 1239.64
_chemical_name_common '[Ar'Pb(CH3)]2'
_chemical_name_systematic
; 
 ? 
;
_space_group_IT_number 61
_symmetry_cell_setting orthorhombic
_symmetry_space_group_name_Hall '-P 2ac 2ab'
_symmetry_space_group_name_H-M 'P b c a'
_atom_sites_solution_hydrogens geom
_atom_sites_solution_primary direct
_atom_sites_solution_secondary difmap
_audit_creation_method SHELXL-97
_cell_angle_alpha 90.00
_cell_angle_beta 90.00
_cell_angle_gamma 90.00
_cell_formula_units_Z 4
_cell_length_a 15.668(2)
_cell_length_b 17.285(2)
_cell_length_c 20.011(3)
_cell_measurement_reflns_used 912
_cell_measurement_temperature 293(2)
_cell_measurement_theta_max 28.116
_cell_measurement_theta_min 2.357
_cell_volume 5419.4(12)
_computing_cell_refinement 'Bruker SAINT 6.33B (Bruker 2002)'
_computing_data_collection 'Bruker SMART 5.054 (Bruker 2002)'
_computing_data_reduction 'Bruker SAINT 6.33B (Bruker 2002)'
_computing_molecular_graphics 'SHELXTL 5, XP (Sheldrick, 1994)'
_computing_publication_material 'SHELXL-97 (Sheldrick, 1997)'
_computing_structure_refinement 'SHELXL-97 (Sheldrick, 1997)'
_computing_structure_solution 'SHELXS-97 (Sheldrick, 1990)'
_diffrn_ambient_temperature 293(2)
_diffrn_detector_area_resol_mean 8.3
_diffrn_measured_fraction_theta_full 1.000
_diffrn_measured_fraction_theta_max 1.000
_diffrn_measurement_device_type 'Bruker SMART 1000'
_diffrn_measurement_method \w
_diffrn_radiation_monochromator graphite
_diffrn_radiation_source 'normal-focus sealed tube'
_diffrn_radiation_type MoK\a
_diffrn_radiation_wavelength 0.71073
_diffrn_reflns_av_R_equivalents 0.1018
_diffrn_reflns_av_sigmaI/netI 0.0527
_diffrn_reflns_limit_h_max 18
_diffrn_reflns_limit_h_min -18
_diffrn_reflns_limit_k_max 20
_diffrn_reflns_limit_k_min -20
_diffrn_reflns_limit_l_max 24
_diffrn_reflns_limit_l_min -24
_diffrn_reflns_number 49053
_diffrn_reflns_theta_full 25.25
_diffrn_reflns_theta_max 25.25
_diffrn_reflns_theta_min 2.03
_diffrn_standards_decay_% <0.1
_diffrn_standards_interval_time
;
frames measured at beginning and end of data collection 
;
_diffrn_standards_number '50 frames remeasured'
_exptl_absorpt_coefficient_mu 6.241
_exptl_absorpt_correction_T_max 0.624
_exptl_absorpt_correction_T_min 0.440
_exptl_absorpt_correction_type multi-scan
_exptl_absorpt_process_details 'SADABS 2.04 (Bruker 2002)'
_exptl_crystal_colour green-pink
_exptl_crystal_density_diffrn 1.519
_exptl_crystal_density_method 'not measured'
_exptl_crystal_description block
_exptl_crystal_F_000 2464
_exptl_crystal_size_max 0.17
_exptl_crystal_size_mid 0.13
_exptl_crystal_size_min 0.09
_refine_diff_density_max 1.858
_refine_diff_density_min -1.395
_refine_diff_density_rms 0.153
_refine_ls_extinction_method none
_refine_ls_goodness_of_fit_ref 1.069
_refine_ls_hydrogen_treatment constr
_refine_ls_matrix_type full
_refine_ls_number_parameters 298
_refine_ls_number_reflns 4910
_refine_ls_number_restraints 6
_refine_ls_restrained_S_all 1.069
_refine_ls_R_factor_all 0.0850
_refine_ls_R_factor_gt 0.0321
_refine_ls_shift/su_max 0.002
_refine_ls_shift/su_mean 0.000
_refine_ls_structure_factor_coef Fsqd
_refine_ls_weighting_details 'calc w=1/[\s^2^(Fo^2^)+(0.0346P)^2^+25.1593P] where P=(Fo^2^+2Fc^2^)/3'
_refine_ls_weighting_scheme calc
_refine_ls_wR_factor_gt 0.0736
_refine_ls_wR_factor_ref 0.0987
_reflns_number_gt 2550
_reflns_number_total 4910
_reflns_threshold_expression I>2\s(I)
_cod_data_source_file ic049174ysi20040624_074118_3.cif
_cod_data_source_block adp103
_cod_database_code 4311999

loop_
_symmetry_equiv_pos_as_xyz
'x, y, z'
'-x+1/2, -y, z+1/2'
'x+1/2, -y+1/2, -z'
'-x, y+1/2, -z+1/2'
'-x, -y, -z'
'x-1/2, y, -z-1/2'
'-x-1/2, y-1/2, z'
'x, -y-1/2, z-1/2'

loop_
_atom_site_label
_atom_site_type_symbol
_atom_site_fract_x
_atom_site_fract_y
_atom_site_fract_z
_atom_site_U_iso_or_equiv
_atom_site_adp_type
_atom_site_occupancy
_atom_site_symmetry_multiplicity
_atom_site_calc_flag
_atom_site_refinement_flags
_atom_site_disorder_assembly
_atom_site_disorder_group
Pb1 Pb 0.511638(15) 0.50085(3) 0.578437(12) 0.01630(10) Uani 1 1 d . . .
C1 C 0.4607(5) 0.6003(5) 0.6433(4) 0.0167(18) Uani 1 1 d . . .
C2 C 0.4946(5) 0.6049(5) 0.7080(4) 0.0151(17) Uani 1 1 d . . .
C3 C 0.4683(5) 0.6630(5) 0.7514(4) 0.0164(17) Uani 1 1 d . . .
H3A H 0.4915 0.6658 0.7941 0.020 Uiso 1 1 calc R . .
C4 C 0.4078(5) 0.7170(5) 0.7316(4) 0.0175(18) Uani 1 1 d . . .
H4A H 0.3897 0.7553 0.7610 0.021 Uiso 1 1 calc R . .
C5 C 0.3743(5) 0.7134(5) 0.6666(4) 0.0151(17) Uani 1 1 d . . .
H5A H 0.3341 0.7496 0.6528 0.018 Uiso 1 1 calc R . .
C6 C 0.4008(5) 0.6560(5) 0.6228(4) 0.0158(18) Uani 1 1 d . . .
C7 C 0.5633(5) 0.5478(5) 0.7271(4) 0.0167(18) Uani 1 1 d . . .
C8 C 0.5439(5) 0.4842(4) 0.7686(3) 0.0145(19) Uani 1 1 d U . .
C9 C 0.6100(5) 0.4319(5) 0.7825(4) 0.0202(19) Uani 1 1 d . . .
H9A H 0.5986 0.3889 0.8090 0.024 Uiso 1 1 calc R . .
C10 C 0.6921(5) 0.4426(5) 0.7577(4) 0.0218(19) Uani 1 1 d . . .
H10A H 0.7349 0.4071 0.7673 0.026 Uiso 1 1 calc R . .
C11 C 0.7092(5) 0.5069(6) 0.7184(4) 0.0209(18) Uani 1 1 d . . .
H11A H 0.7643 0.5146 0.7024 0.025 Uiso 1 1 calc R . .
C12 C 0.6462(5) 0.5601(5) 0.7026(4) 0.0177(18) Uani 1 1 d . . .
C13 C 0.4575(5) 0.4729(5) 0.8011(4) 0.0201(19) Uani 1 1 d . . .
H13A H 0.4152 0.5006 0.7741 0.024 Uiso 1 1 calc R . .
C14 C 0.4579(6) 0.5094(6) 0.8713(4) 0.030(2) Uani 1 1 d . . .
H14A H 0.4692 0.5639 0.8677 0.044 Uiso 1 1 calc R . .
H14B H 0.5014 0.4855 0.8980 0.044 Uiso 1 1 calc R . .
H14C H 0.4033 0.5017 0.8920 0.044 Uiso 1 1 calc R . .
C15 C 0.4290(5) 0.3885(5) 0.8063(4) 0.024(2) Uani 1 1 d . . .
H15A H 0.4310 0.3650 0.7628 0.036 Uiso 1 1 calc R . .
H15B H 0.3718 0.3864 0.8232 0.036 Uiso 1 1 calc R . .
H15C H 0.4665 0.3612 0.8360 0.036 Uiso 1 1 calc R . .
C16 C 0.6691(5) 0.6324(5) 0.6629(4) 0.022(2) Uani 1 1 d . . .
H16A H 0.6192 0.6460 0.6358 0.026 Uiso 1 1 calc R . .
C17 C 0.6862(5) 0.7008(5) 0.7105(4) 0.025(2) Uani 1 1 d . . .
H17A H 0.6376 0.7084 0.7390 0.037 Uiso 1 1 calc R . .
H17B H 0.6961 0.7468 0.6849 0.037 Uiso 1 1 calc R . .
H17C H 0.7355 0.6897 0.7374 0.037 Uiso 1 1 calc R . .
C18 C 0.7440(6) 0.6224(6) 0.6154(4) 0.029(2) Uani 1 1 d . . .
H18A H 0.7357 0.5767 0.5889 0.044 Uiso 1 1 calc R . .
H18B H 0.7958 0.6174 0.6407 0.044 Uiso 1 1 calc R . .
H18C H 0.7479 0.6667 0.5867 0.044 Uiso 1 1 calc R . .
C19 C 0.3714(5) 0.6568(5) 0.5505(4) 0.0156(18) Uani 1 1 d . . .
C20 C 0.4156(6) 0.7028(5) 0.5045(5) 0.022(2) Uani 1 1 d . . .
C21 C 0.3924(5) 0.7000(5) 0.4375(4) 0.021(2) Uani 1 1 d . . .
H21A H 0.4217 0.7297 0.4062 0.026 Uiso 1 1 calc R . .
C22 C 0.3265(5) 0.6537(5) 0.4177(4) 0.0213(19) Uani 1 1 d . . .
H22A H 0.3118 0.6521 0.3727 0.026 Uiso 1 1 calc R . .
C23 C 0.2812(5) 0.6092(5) 0.4623(4) 0.021(2) Uani 1 1 d . . .
H23A H 0.2359 0.5789 0.4474 0.025 Uiso 1 1 calc R . .
C24 C 0.3035(5) 0.6095(5) 0.5306(4) 0.0197(19) Uani 1 1 d . . .
C25 C 0.4881(5) 0.7562(5) 0.5269(5) 0.0220(19) Uani 1 1 d . . .
H25A H 0.4909 0.7539 0.5758 0.026 Uiso 1 1 calc R . .
C26 C 0.5743(6) 0.7302(6) 0.5001(5) 0.032(3) Uani 1 1 d . . .
H26A H 0.5844 0.6774 0.5129 0.048 Uiso 1 1 calc R . .
H26B H 0.6184 0.7625 0.5182 0.048 Uiso 1 1 calc R . .
H26C H 0.5745 0.7341 0.4522 0.048 Uiso 1 1 calc R . .
C27 C 0.4691(7) 0.8399(5) 0.5076(5) 0.035(3) Uani 1 1 d . . .
H27A H 0.4141 0.8544 0.5247 0.053 Uiso 1 1 calc R . .
H27B H 0.4692 0.8448 0.4598 0.053 Uiso 1 1 calc R . .
H27C H 0.5120 0.8732 0.5263 0.053 Uiso 1 1 calc R . .
C28 C 0.2519(5) 0.5634(5) 0.5813(4) 0.0195(18) Uani 1 1 d . . .
H28A H 0.2905 0.5491 0.6178 0.023 Uiso 1 1 calc R . .
C29 C 0.1808(5) 0.6141(5) 0.6112(4) 0.026(2) Uani 1 1 d . . .
H29A H 0.1505 0.5853 0.6447 0.038 Uiso 1 1 calc R . .
H29B H 0.1420 0.6293 0.5765 0.038 Uiso 1 1 calc R . .
H29C H 0.2056 0.6594 0.6311 0.038 Uiso 1 1 calc R . .
C30 C 0.2153(6) 0.4881(6) 0.5522(4) 0.031(2) Uani 1 1 d . . .
H30A H 0.2605 0.4586 0.5323 0.046 Uiso 1 1 calc R . .
H30B H 0.1734 0.5003 0.5189 0.046 Uiso 1 1 calc R . .
H30C H 0.1893 0.4585 0.5873 0.046 Uiso 1 1 calc R . .
C31 C 0.4185(6) 0.4160(5) 0.6249(4) 0.030(2) Uani 1 1 d . . .
H31A H 0.4493 0.3724 0.6422 0.044 Uiso 1 1 calc R . .
H31B H 0.3787 0.3989 0.5916 0.044 Uiso 1 1 calc R . .
H31C H 0.3882 0.4410 0.6606 0.044 Uiso 1 1 calc R . .

loop_
_atom_site_aniso_label
_atom_site_aniso_U_11
_atom_site_aniso_U_22
_atom_site_aniso_U_33
_atom_site_aniso_U_23
_atom_site_aniso_U_13
_atom_site_aniso_U_12
Pb1 0.01684(15) 0.01871(15) 0.01335(15) -0.0016(2) 0.00142(10) 0.0026(2)
C1 0.012(4) 0.025(5) 0.013(4) 0.000(4) -0.001(3) -0.006(4)
C2 0.010(4) 0.018(4) 0.018(4) 0.004(3) 0.007(3) -0.003(3)
C3 0.013(4) 0.025(4) 0.011(4) 0.004(3) 0.001(3) -0.005(3)
C4 0.017(4) 0.017(4) 0.019(5) -0.006(4) 0.002(3) -0.001(3)
C5 0.018(4) 0.018(4) 0.009(4) 0.004(3) 0.002(3) 0.004(4)
C6 0.015(4) 0.022(5) 0.011(4) -0.001(4) 0.000(3) -0.007(3)
C7 0.020(4) 0.020(5) 0.011(4) -0.005(4) -0.007(3) 0.007(3)
C8 0.023(4) 0.016(5) 0.004(3) -0.005(3) 0.003(3) -0.003(3)
C9 0.027(5) 0.020(5) 0.014(5) -0.003(4) -0.006(4) 0.001(4)
C10 0.017(4) 0.023(5) 0.026(5) -0.003(4) -0.005(4) 0.008(4)
C11 0.015(3) 0.025(5) 0.023(4) -0.011(5) 0.003(3) -0.003(5)
C12 0.021(5) 0.022(5) 0.011(4) -0.005(4) -0.006(3) 0.002(4)
C13 0.017(4) 0.021(4) 0.022(4) 0.010(3) 0.000(4) -0.006(3)
C14 0.030(4) 0.022(5) 0.037(5) -0.004(5) 0.016(4) -0.004(5)
C15 0.019(5) 0.028(5) 0.024(5) 0.006(4) -0.004(4) -0.003(4)
C16 0.013(4) 0.029(5) 0.023(5) 0.003(4) -0.003(4) 0.002(4)
C17 0.022(5) 0.027(5) 0.025(5) 0.003(4) 0.005(4) -0.007(4)
C18 0.025(5) 0.039(6) 0.024(5) 0.002(5) 0.005(4) -0.001(4)
C19 0.017(4) 0.019(5) 0.011(4) -0.001(4) -0.005(3) 0.008(3)
C20 0.019(5) 0.026(5) 0.021(5) 0.000(4) 0.004(4) 0.005(4)
C21 0.025(5) 0.024(5) 0.016(5) 0.005(4) 0.004(3) 0.004(4)
C22 0.028(5) 0.025(5) 0.011(4) 0.001(4) -0.008(4) 0.009(4)
C23 0.018(5) 0.017(5) 0.027(5) -0.001(4) -0.007(4) 0.004(4)
C24 0.016(4) 0.023(5) 0.021(5) 0.002(4) 0.000(3) 0.005(4)
C25 0.029(5) 0.022(5) 0.014(4) 0.003(4) 0.005(4) -0.004(4)
C26 0.027(6) 0.036(7) 0.034(6) 0.000(5) -0.006(5) -0.008(5)
C27 0.037(6) 0.018(5) 0.051(7) -0.006(5) 0.013(5) -0.004(4)
C28 0.017(4) 0.027(5) 0.014(4) 0.001(4) -0.004(4) -0.002(4)
C29 0.016(4) 0.041(6) 0.019(5) 0.001(4) 0.000(4) -0.008(4)
C30 0.033(5) 0.036(7) 0.023(4) 0.002(5) -0.002(4) -0.013(5)
C31 0.039(6) 0.025(5) 0.026(6) -0.005(4) 0.005(4) 0.003(4)

loop_
_atom_type_symbol
_atom_type_description
_atom_type_scat_dispersion_real
_atom_type_scat_dispersion_imag
_atom_type_scat_source
C C 0.0033 0.0016 'International Tables Vol C Tables 4.2.6.8 and 6.1.1.4'
H H 0.0000 0.0000 'International Tables Vol C Tables 4.2.6.8 and 6.1.1.4'
Pb Pb -3.3944 10.1111 'International Tables Vol C Tables 4.2.6.8 and 6.1.1.4'

loop_
_geom_angle_atom_site_label_1
_geom_angle_atom_site_label_2
_geom_angle_atom_site_label_3
_geom_angle
_geom_angle_site_symmetry_1
_geom_angle_site_symmetry_3
_geom_angle_publ_flag
C31 Pb1 C1 91.6(3) . . ?
C31 Pb1 Pb1 109.1(2) . 5_666 ?
C1 Pb1 Pb1 121.9(2) . 5_666 ?
C2 C1 C6 119.0(7) . . ?
C2 C1 Pb1 115.6(6) . . ?
C6 C1 Pb1 125.4(6) . . ?
C3 C2 C1 120.4(7) . . ?
C3 C2 C7 121.6(7) . . ?
C1 C2 C7 117.9(7) . . ?
C4 C3 C2 120.6(7) . . ?
C3 C4 C5 119.3(8) . . ?
C6 C5 C4 120.4(8) . . ?
C5 C6 C1 120.3(7) . . ?
C5 C6 C19 120.3(7) . . ?
C1 C6 C19 119.1(7) . . ?
C12 C7 C8 121.5(7) . . ?
C12 C7 C2 118.2(7) . . ?
C8 C7 C2 120.3(7) . . ?
C9 C8 C7 117.4(7) . . ?
C9 C8 C13 119.4(7) . . ?
C7 C8 C13 123.1(7) . . ?
C10 C9 C8 121.7(8) . . ?
C11 C10 C9 119.2(7) . . ?
C12 C11 C10 121.5(7) . . ?
C11 C12 C7 118.6(8) . . ?
C11 C12 C16 119.7(7) . . ?
C7 C12 C16 121.5(7) . . ?
C8 C13 C15 114.4(7) . . ?
C8 C13 C14 109.6(7) . . ?
C15 C13 C14 109.3(7) . . ?
C18 C16 C12 114.4(7) . . ?
C18 C16 C17 109.8(7) . . ?
C12 C16 C17 110.4(7) . . ?
C24 C19 C20 121.4(8) . . ?
C24 C19 C6 119.8(7) . . ?
C20 C19 C6 118.8(7) . . ?
C21 C20 C19 119.0(9) . . ?
C21 C20 C25 119.8(8) . . ?
C19 C20 C25 121.2(8) . . ?
C22 C21 C20 119.8(8) . . ?
C21 C22 C23 122.1(8) . . ?
C22 C23 C24 119.9(8) . . ?
C19 C24 C23 117.8(8) . . ?
C19 C24 C28 121.4(8) . . ?
C23 C24 C28 120.7(8) . . ?
C26 C25 C27 111.4(8) . . ?
C26 C25 C20 112.2(7) . . ?
C27 C25 C20 110.6(8) . . ?
C24 C28 C30 112.9(7) . . ?
C24 C28 C29 110.2(7) . . ?
C30 C28 C29 111.1(7) . . ?

loop_
_geom_bond_atom_site_label_1
_geom_bond_atom_site_label_2
_geom_bond_distance
_geom_bond_site_symmetry_2
_geom_bond_publ_flag
Pb1 C31 2.267(9) . ?
Pb1 C1 2.297(8) . ?
Pb1 Pb1 3.1605(7) 5_666 ?
C1 C2 1.401(11) . ?
C1 C6 1.406(11) . ?
C2 C3 1.391(11) . ?
C2 C7 1.509(10) . ?
C3 C4 1.388(11) . ?
C4 C5 1.404(11) . ?
C5 C6 1.386(11) . ?
C6 C19 1.518(11) . ?
C7 C12 1.405(11) . ?
C7 C8 1.410(11) . ?
C8 C9 1.403(11) . ?
C8 C13 1.515(11) . ?
C9 C10 1.391(11) . ?
C10 C11 1.388(12) . ?
C11 C12 1.385(12) . ?
C12 C16 1.523(12) . ?
C13 C15 1.529(11) . ?
C13 C14 1.540(12) . ?
C16 C18 1.520(11) . ?
C16 C17 1.542(12) . ?
C19 C24 1.399(11) . ?
C19 C20 1.400(12) . ?
C20 C21 1.391(11) . ?
C20 C25 1.531(12) . ?
C21 C22 1.365(12) . ?
C22 C23 1.375(12) . ?
C23 C24 1.411(11) . ?
C24 C28 1.524(11) . ?
C25 C26 1.521(13) . ?
C25 C27 1.527(12) . ?
C28 C30 1.535(12) . ?
C28 C29 1.539(12) . ?

loop_
_geom_torsion_atom_site_label_1
_geom_torsion_atom_site_label_2
_geom_torsion_atom_site_label_3
_geom_torsion_atom_site_label_4
_geom_torsion
_geom_torsion_site_symmetry_1
_geom_torsion_site_symmetry_2
_geom_torsion_site_symmetry_3
_geom_torsion_site_symmetry_4
_geom_torsion_publ_flag
C31 Pb1 C1 C2 82.9(6) . . . . ?
Pb1 Pb1 C1 C2 -163.3(5) 5_666 . . . ?
C31 Pb1 C1 C6 -98.2(7) . . . . ?
Pb1 Pb1 C1 C6 15.6(8) 5_666 . . . ?
C6 C1 C2 C3 0.9(11) . . . . ?
Pb1 C1 C2 C3 179.8(6) . . . . ?
C6 C1 C2 C7 -175.8(7) . . . . ?
Pb1 C1 C2 C7 3.2(9) . . . . ?
C1 C2 C3 C4 0.5(11) . . . . ?
C7 C2 C3 C4 177.0(7) . . . . ?
C2 C3 C4 C5 -1.2(12) . . . . ?
C3 C4 C5 C6 0.5(12) . . . . ?
C4 C5 C6 C1 0.8(12) . . . . ?
C4 C5 C6 C19 -173.8(7) . . . . ?
C2 C1 C6 C5 -1.5(12) . . . . ?
Pb1 C1 C6 C5 179.6(6) . . . . ?
C2 C1 C6 C19 173.2(7) . . . . ?
Pb1 C1 C6 C19 -5.6(11) . . . . ?
C3 C2 C7 C12 -100.4(9) . . . . ?
C1 C2 C7 C12 76.2(10) . . . . ?
C3 C2 C7 C8 79.6(10) . . . . ?
C1 C2 C7 C8 -103.8(9) . . . . ?
C12 C7 C8 C9 -2.3(11) . . . . ?
C2 C7 C8 C9 177.7(7) . . . . ?
C12 C7 C8 C13 174.3(7) . . . . ?
C2 C7 C8 C13 -5.6(11) . . . . ?
C7 C8 C9 C10 1.3(11) . . . . ?
C13 C8 C9 C10 -175.4(7) . . . . ?
C8 C9 C10 C11 0.3(13) . . . . ?
C9 C10 C11 C12 -1.0(12) . . . . ?
C10 C11 C12 C7 0.0(12) . . . . ?
C10 C11 C12 C16 176.3(8) . . . . ?
C8 C7 C12 C11 1.7(12) . . . . ?
C2 C7 C12 C11 -178.4(7) . . . . ?
C8 C7 C12 C16 -174.5(7) . . . . ?
C2 C7 C12 C16 5.5(12) . . . . ?
C9 C8 C13 C15 -39.0(10) . . . . ?
C7 C8 C13 C15 144.4(7) . . . . ?
C9 C8 C13 C14 84.1(9) . . . . ?
C7 C8 C13 C14 -92.4(9) . . . . ?
C11 C12 C16 C18 29.6(11) . . . . ?
C7 C12 C16 C18 -154.3(8) . . . . ?
C11 C12 C16 C17 -94.9(9) . . . . ?
C7 C12 C16 C17 81.2(9) . . . . ?
C5 C6 C19 C24 -99.1(10) . . . . ?
C1 C6 C19 C24 86.1(10) . . . . ?
C5 C6 C19 C20 83.5(10) . . . . ?
C1 C6 C19 C20 -91.3(10) . . . . ?
C24 C19 C20 C21 -1.4(13) . . . . ?
C6 C19 C20 C21 176.0(8) . . . . ?
C24 C19 C20 C25 178.2(8) . . . . ?
C6 C19 C20 C25 -4.4(12) . . . . ?
C19 C20 C21 C22 1.0(13) . . . . ?
C25 C20 C21 C22 -178.6(8) . . . . ?
C20 C21 C22 C23 0.3(13) . . . . ?
C21 C22 C23 C24 -1.3(13) . . . . ?
C20 C19 C24 C23 0.5(12) . . . . ?
C6 C19 C24 C23 -176.9(7) . . . . ?
C20 C19 C24 C28 -176.1(8) . . . . ?
C6 C19 C24 C28 6.6(12) . . . . ?
C22 C23 C24 C19 0.8(12) . . . . ?
C22 C23 C24 C28 177.4(8) . . . . ?
C21 C20 C25 C26 -67.6(11) . . . . ?
C19 C20 C25 C26 112.8(9) . . . . ?
C21 C20 C25 C27 57.5(11) . . . . ?
C19 C20 C25 C27 -122.1(9) . . . . ?
C19 C24 C28 C30 -150.3(8) . . . . ?
C23 C24 C28 C30 33.2(11) . . . . ?
C19 C24 C28 C29 84.8(9) . . . . ?
C23 C24 C28 C29 -91.7(9) . . . . ?
